data_7029234
loop_
_publ_author_name
'Ni, Jun'
'Wang, You-Gui'
'Wang, Hui-Hui'
'Xu, Liang'
'Zhao, Yan-Qiu'
'Pan, Yu-Zhen'
'Zhang, Jian-Jun'

_publ_section_title
;
 Thermo- and mechanical-grinding-triggered color and luminescence switches
 of the diimine-platinum(II) complex with 4-bromo-2,2'-bipyridine.
;
_journal_issue 1
_journal_name_full 'Dalton transactions (Cambridge, England : 2003)'
_journal_page_first 352
_journal_page_last 360
_journal_paper_doi 10.1039/c3dt51936h
_journal_volume 43
_journal_year 2014
_chemical_formula_moiety 'C26 H17 Br N2 Pt, 2(C H Cl3)'
_chemical_formula_sum 'C28 H19 Br Cl6 N2 Pt'
_chemical_formula_weight 871.15
_chemical_name_systematic
; 
 ? 
;
_space_group_IT_number 14
_symmetry_cell_setting monoclinic
_symmetry_space_group_name_Hall '-P 2ybc'
_symmetry_space_group_name_H-M 'P 1 21/c 1'
_atom_sites_solution_hydrogens geom
_atom_sites_solution_primary direct
_atom_sites_solution_secondary difmap
_audit_creation_method SHELXL-97
_cell_angle_alpha 90.00
_cell_angle_beta 94.510(2)
_cell_angle_gamma 90.00
_cell_formula_units_Z 4
_cell_length_a 7.7725(4)
_cell_length_b 21.7699(12)
_cell_length_c 18.8391(8)
_cell_measurement_reflns_used 4546
_cell_measurement_temperature 296(2)
_cell_measurement_theta_max 22.71
_cell_measurement_theta_min 2.63
_cell_volume 3177.8(3)
_computing_cell_refinement 'Bruker SMART'
_computing_data_collection 'Bruker SMART'
_computing_data_reduction 'Bruker SAINT'
_computing_molecular_graphics 'Bruker SHELXTL'
_computing_publication_material 'Bruker SHELXTL'
_computing_structure_refinement 'SHELXL-97 (Sheldrick, 1997)'
_computing_structure_solution 'SHELXS-97 (Sheldrick, 1990)'
_diffrn_ambient_temperature 296(2)
_diffrn_measured_fraction_theta_full 0.995
_diffrn_measured_fraction_theta_max 0.995
_diffrn_measurement_device_type 'Bruker Smart APEX II'
_diffrn_measurement_method 'phi and omega scans'
_diffrn_radiation_monochromator graphite
_diffrn_radiation_source 'fine-focus sealed tube'
_diffrn_radiation_type MoK\a
_diffrn_radiation_wavelength 0.71073
_diffrn_reflns_av_R_equivalents 0.0336
_diffrn_reflns_av_sigmaI/netI 0.0519
_diffrn_reflns_limit_h_max 9
_diffrn_reflns_limit_h_min -9
_diffrn_reflns_limit_k_max 25
_diffrn_reflns_limit_k_min -19
_diffrn_reflns_limit_l_max 21
_diffrn_reflns_limit_l_min -22
_diffrn_reflns_number 14104
_diffrn_reflns_theta_full 25.00
_diffrn_reflns_theta_max 25.00
_diffrn_reflns_theta_min 2.17
_exptl_absorpt_coefficient_mu 6.198
_exptl_absorpt_correction_T_max 0.534
_exptl_absorpt_correction_T_min 0.347
_exptl_absorpt_correction_type multi-scan
_exptl_absorpt_process_details 'SADABS (Sheldrick, 1996)'
_exptl_crystal_colour yellow-green
_exptl_crystal_density_diffrn 1.821
_exptl_crystal_density_method 'not measured'
_exptl_crystal_description needle-like
_exptl_crystal_F_000 1664
_exptl_crystal_size_max 0.25
_exptl_crystal_size_mid 0.15
_exptl_crystal_size_min 0.10
_refine_diff_density_max 1.320
_refine_diff_density_min -1.624
_refine_diff_density_rms 0.149
_refine_ls_extinction_method none
_refine_ls_goodness_of_fit_ref 1.042
_refine_ls_hydrogen_treatment constr
_refine_ls_matrix_type full
_refine_ls_number_parameters 381
_refine_ls_number_reflns 5562
_refine_ls_number_restraints 85
_refine_ls_restrained_S_all 1.055
_refine_ls_R_factor_all 0.0818
_refine_ls_R_factor_gt 0.0568
_refine_ls_shift/su_max 0.001
_refine_ls_shift/su_mean 0.000
_refine_ls_structure_factor_coef Fsqd
_refine_ls_weighting_details 'calc w=1/[\s^2^(Fo^2^)+(0.1014P)^2^+6.6624P] where P=(Fo^2^+2Fc^2^)/3'
_refine_ls_weighting_scheme calc
_refine_ls_wR_factor_gt 0.1569
_refine_ls_wR_factor_ref 0.1740
_reflns_number_gt 4055
_reflns_number_total 5562
_reflns_threshold_expression >2sigma(I)
_cod_data_source_file c3dt51936h.txt
_cod_data_source_block 1_2CHCl3
_cod_depositor_comments
;
The following automatic conversions were performed:

'_exptl_absorpt_correction_type' value 'Multi-scan' changed to
'multi-scan' according to
/usr/data/users/saulius/automatic-downloads/current/RSC/lib/dictionaries/cif_core.dic
dictionary named 'cif_core.dic' version 2.4.2 from 2011-04-26.

Automatic conversion script
Id: cif_fix_values 2281 2013-09-26 08:29:07Z andrius 
;
_cod_original_sg_symbol_H-M 'P 21/c'
_cod_database_code 7029234

loop_
_symmetry_equiv_pos_as_xyz
'x, y, z'
'-x, y+1/2, -z+1/2'
'-x, -y, -z'
'x, -y-1/2, z-1/2'

loop_
_atom_site_label
_atom_site_type_symbol
_atom_site_fract_x
_atom_site_fract_y
_atom_site_fract_z
_atom_site_U_iso_or_equiv
_atom_site_adp_type
_atom_site_occupancy
_atom_site_symmetry_multiplicity
_atom_site_calc_flag
_atom_site_refinement_flags
_atom_site_disorder_assembly
_atom_site_disorder_group
Pt1 Pt 0.25855(4) 0.465788(19) 0.57627(2) 0.05706(19) Uani 1 1 d . . .
Br1 Br 0.6693(10) 0.7347(4) 0.6246(5) 0.110(3) Uani 0.191(4) 1 d P A 1
Br1' Br 0.2137(3) 0.61918(12) 0.26917(11) 0.1283(10) Uani 0.809(4) 1 d P A 2
N2 N 0.3917(11) 0.5467(4) 0.6000(5) 0.066(2) Uani 1 1 d . . .
C19 C 0.1300(13) 0.3924(5) 0.5407(5) 0.061(3) Uani 1 1 d . . .
N3 N 0.2442(10) 0.5085(4) 0.4778(4) 0.0542(19) Uani 1 1 d . . .
C11 C 0.2794(13) 0.4335(5) 0.6743(6) 0.063(3) Uani 1 1 d . . .
C6 C 0.3234(13) 0.5631(6) 0.4753(6) 0.065(3) Uani 1 1 d . . .
C5 C 0.4059(12) 0.5838(5) 0.5435(6) 0.063(3) Uani 1 1 d . . .
C20 C 0.0498(14) 0.3511(5) 0.5131(6) 0.062(3) Uani 1 1 d . . .
C10 C 0.1604(15) 0.4873(6) 0.4195(6) 0.071(3) Uani 1 1 d . . .
H10A H 0.1060 0.4493 0.4212 0.085 Uiso 1 1 calc R . .
C13 C 0.3235(16) 0.4135(6) 0.8121(6) 0.076(3) Uani 1 1 d . . .
C21 C -0.0532(13) 0.3050(5) 0.4742(6) 0.067(3) Uani 1 1 d . . .
C1 C 0.4637(16) 0.5645(6) 0.6655(6) 0.079(3) Uani 1 1 d . . .
H1A H 0.4514 0.5390 0.7045 0.095 Uiso 1 1 calc R . .
C12 C 0.2977(14) 0.4211(5) 0.7354(6) 0.068(3) Uani 1 1 d . . .
C9 C 0.1497(17) 0.5197(7) 0.3547(6) 0.086(4) Uani 1 1 d . A .
H9A H 0.0879 0.5045 0.3142 0.103 Uiso 1 1 calc R . .
C8 C 0.2350(17) 0.5750(7) 0.3541(6) 0.081(4) Uani 1 1 d . . .
C3 C 0.5713(19) 0.6553(7) 0.6190(10) 0.106(5) Uani 1 1 d U . .
C24 C -0.253(2) 0.2152(8) 0.3984(10) 0.110(5) Uani 1 1 d . . .
H24A H -0.3168 0.1852 0.3731 0.132 Uiso 1 1 calc R . .
C7 C 0.3168(15) 0.5975(6) 0.4128(7) 0.076(3) Uani 1 1 d . A .
H7A H 0.3692 0.6359 0.4123 0.091 Uiso 1 1 calc R . .
C2 C 0.5516(18) 0.6174(7) 0.6755(8) 0.088(4) Uani 1 1 d . A .
H2A H 0.5988 0.6281 0.7207 0.106 Uiso 1 1 calc R . .
C4 C 0.5000(16) 0.6393(6) 0.5531(8) 0.086(3) Uani 1 1 d U A .
H4A H 0.5133 0.6649 0.5144 0.103 Uiso 1 1 calc R . .
C23 C -0.2444(18) 0.2163(7) 0.4694(10) 0.100(4) Uani 1 1 d . . .
H23A H -0.3071 0.1876 0.4932 0.120 Uiso 1 1 calc R . .
C22 C -0.1419(16) 0.2603(6) 0.5096(8) 0.089(4) Uani 1 1 d . . .
H22A H -0.1344 0.2592 0.5591 0.107 Uiso 1 1 calc R . .
C25 C -0.0663(18) 0.3034(7) 0.4021(8) 0.098(4) Uani 1 1 d . . .
H25A H -0.0078 0.3327 0.3773 0.118 Uiso 1 1 calc R . .
C18 C 0.4554(19) 0.4387(7) 0.8531(7) 0.096(4) Uani 1 1 d . . .
H18A H 0.5404 0.4599 0.8311 0.115 Uiso 1 1 calc R . .
C14 C 0.213(2) 0.3752(8) 0.8482(7) 0.114(6) Uani 1 1 d . . .
H14A H 0.1253 0.3546 0.8212 0.137 Uiso 1 1 calc R . .
C16 C 0.362(3) 0.3983(12) 0.9595(9) 0.141(8) Uani 1 1 d . . .
H16A H 0.3762 0.3938 1.0087 0.169 Uiso 1 1 calc R . .
C15 C 0.225(3) 0.3667(11) 0.9184(8) 0.143(8) Uani 1 1 d . . .
H15A H 0.1479 0.3414 0.9401 0.171 Uiso 1 1 calc R . .
C26 C -0.165(2) 0.2591(9) 0.3635(9) 0.110(5) Uani 1 1 d . . .
H26A H -0.1711 0.2594 0.3140 0.132 Uiso 1 1 calc R . .
C17 C 0.469(3) 0.4342(9) 0.9260(9) 0.121(6) Uani 1 1 d . . .
H17A H 0.5535 0.4565 0.9524 0.145 Uiso 1 1 calc R . .
C01 C 0.6987(11) 0.7683(5) 0.8426(4) 0.110(5) Uani 1 1 d D . .
H01A H 0.7188 0.8115 0.8553 0.132 Uiso 1 1 calc R B 1
Cl4 Cl 1.1372(19) 0.0440(8) 0.6597(9) 0.392(9) Uani 1 1 d DU . .
Cl5 Cl 0.834(3) 0.0988(6) 0.6951(12) 0.576(15) Uani 1 1 d DU . .
Cl6 Cl 0.905(2) 0.0745(9) 0.5576(8) 0.404(8) Uani 1 1 d DU . .
C02 C 0.917(2) 0.0446(8) 0.6413(8) 0.224(8) Uani 1 1 d DU . .
H02A H 0.8631 0.0040 0.6443 0.269 Uiso 1 1 calc R . .
Cl1 Cl 0.6826(17) 0.7286(5) 0.9224(4) 0.144(3) Uani 0.720(19) 1 d PDU C 1
Cl2 Cl 0.8740(12) 0.7445(6) 0.8006(6) 0.160(3) Uani 0.720(19) 1 d PDU C 1
Cl3 Cl 0.5039(13) 0.7651(5) 0.7935(8) 0.170(4) Uani 0.720(19) 1 d PDU C 1
Cl1' Cl 0.591(4) 0.7400(12) 0.9120(12) 0.146(7) Uani 0.280(19) 1 d PDU C 2
Cl2' Cl 0.868(3) 0.7198(14) 0.8263(16) 0.157(8) Uani 0.280(19) 1 d PDU C 2
Cl3' Cl 0.580(4) 0.7623(12) 0.7600(10) 0.144(7) Uani 0.280(19) 1 d PDU C 2

loop_
_atom_site_aniso_label
_atom_site_aniso_U_11
_atom_site_aniso_U_22
_atom_site_aniso_U_33
_atom_site_aniso_U_23
_atom_site_aniso_U_13
_atom_site_aniso_U_12
Pt1 0.0496(3) 0.0590(3) 0.0632(3) -0.00020(19) 0.00898(17) 0.00483(18)
Br1 0.085(5) 0.117(7) 0.130(7) -0.025(5) 0.018(4) -0.029(5)
Br1' 0.1220(16) 0.166(2) 0.0992(13) 0.0681(14) 0.0225(11) 0.0155(14)
N2 0.057(5) 0.058(6) 0.083(6) -0.001(5) 0.016(4) 0.005(4)
C19 0.063(6) 0.063(7) 0.058(6) 0.009(5) 0.011(5) 0.018(6)
N3 0.050(4) 0.056(5) 0.058(5) 0.002(4) 0.008(4) 0.007(4)
C11 0.057(6) 0.061(7) 0.071(7) -0.002(6) 0.003(5) -0.001(5)
C6 0.050(5) 0.069(8) 0.078(7) 0.003(6) 0.023(5) 0.018(6)
C5 0.053(6) 0.054(7) 0.085(7) 0.006(6) 0.022(5) 0.014(5)
C20 0.066(6) 0.051(7) 0.069(6) -0.011(5) 0.005(5) -0.008(5)
C10 0.063(7) 0.075(8) 0.078(8) 0.012(6) 0.019(5) 0.012(6)
C13 0.086(8) 0.074(8) 0.068(7) -0.010(6) 0.007(6) 0.013(6)
C21 0.056(6) 0.061(7) 0.086(8) -0.007(6) 0.008(5) 0.009(5)
C1 0.092(8) 0.068(8) 0.076(7) -0.021(6) -0.001(6) -0.001(7)
C12 0.071(7) 0.068(8) 0.063(7) 0.009(6) -0.002(5) 0.007(6)
C9 0.076(8) 0.124(13) 0.058(7) 0.010(7) 0.004(6) 0.029(8)
C8 0.079(8) 0.105(11) 0.062(7) 0.017(7) 0.022(6) 0.016(8)
C3 0.088(9) 0.082(11) 0.150(12) -0.027(10) 0.026(8) 0.000(8)
C24 0.112(12) 0.104(14) 0.113(12) -0.039(10) -0.004(9) -0.013(9)
C7 0.066(7) 0.070(8) 0.097(9) 0.011(7) 0.032(6) 0.009(6)
C2 0.095(9) 0.076(10) 0.093(9) -0.001(8) 0.003(7) -0.005(8)
C4 0.080(8) 0.078(9) 0.104(8) 0.010(7) 0.031(6) 0.007(7)
C23 0.089(9) 0.070(9) 0.141(14) -0.005(9) 0.006(9) -0.013(7)
C22 0.084(8) 0.074(9) 0.109(10) 0.013(8) 0.003(7) -0.002(7)
C25 0.097(9) 0.108(12) 0.089(9) -0.009(8) 0.000(7) -0.026(8)
C18 0.100(10) 0.105(11) 0.081(9) -0.014(8) 0.000(7) -0.006(9)
C14 0.101(10) 0.160(16) 0.080(9) 0.038(10) -0.009(7) -0.030(10)
C16 0.170(19) 0.18(2) 0.076(10) 0.006(12) 0.024(12) 0.036(16)
C15 0.169(18) 0.18(2) 0.077(10) 0.038(11) -0.002(11) -0.023(14)
C26 0.111(11) 0.118(14) 0.103(11) -0.036(10) 0.013(9) -0.002(10)
C17 0.140(15) 0.123(15) 0.094(12) -0.014(11) -0.028(10) 0.009(12)
C01 0.164(15) 0.065(9) 0.099(10) -0.017(8) 0.002(10) 0.002(9)
Cl4 0.287(12) 0.46(2) 0.411(19) 0.178(16) -0.085(11) 0.000(11)
Cl5 0.79(3) 0.222(12) 0.81(3) -0.039(16) 0.65(3) -0.097(15)
Cl6 0.390(18) 0.48(2) 0.316(12) 0.134(13) -0.126(11) -0.089(17)
C02 0.258(16) 0.085(14) 0.33(2) 0.060(15) 0.02(3) -0.007(17)
Cl1 0.147(6) 0.143(6) 0.142(5) 0.017(4) 0.014(4) -0.035(5)
Cl2 0.173(6) 0.160(7) 0.152(6) 0.010(5) 0.044(5) 0.026(5)
Cl3 0.140(6) 0.180(7) 0.184(7) -0.001(6) -0.023(6) 0.005(5)
Cl1' 0.154(11) 0.137(10) 0.150(10) -0.001(8) 0.023(8) -0.007(8)
Cl2' 0.161(10) 0.156(11) 0.155(11) -0.006(8) 0.012(8) 0.021(8)
Cl3' 0.143(10) 0.142(10) 0.142(10) -0.005(8) -0.013(8) -0.004(8)

loop_
_atom_type_symbol
_atom_type_description
_atom_type_scat_dispersion_real
_atom_type_scat_dispersion_imag
_atom_type_scat_source
C C 0.0033 0.0016 'International Tables Vol C Tables 4.2.6.8 and 6.1.1.4'
H H 0.0000 0.0000 'International Tables Vol C Tables 4.2.6.8 and 6.1.1.4'
N N 0.0061 0.0033 'International Tables Vol C Tables 4.2.6.8 and 6.1.1.4'
Cl Cl 0.1484 0.1585 'International Tables Vol C Tables 4.2.6.8 and 6.1.1.4'
Br Br -0.2901 2.4595 'International Tables Vol C Tables 4.2.6.8 and 6.1.1.4'
Pt Pt -1.7033 8.3905 'International Tables Vol C Tables 4.2.6.8 and 6.1.1.4'

loop_
_geom_angle_atom_site_label_1
_geom_angle_atom_site_label_2
_geom_angle_atom_site_label_3
_geom_angle
C11 Pt1 C19 91.8(4)
C11 Pt1 N3 174.0(4)
C19 Pt1 N3 94.0(4)
C11 Pt1 N2 95.6(4)
C19 Pt1 N2 172.6(4)
N3 Pt1 N2 78.6(4)
C5 N2 C1 119.3(11)
C5 N2 Pt1 114.2(8)
C1 N2 Pt1 126.6(8)
C20 C19 Pt1 173.6(9)
C10 N3 C6 118.7(9)
C10 N3 Pt1 125.4(8)
C6 N3 Pt1 115.9(7)
C12 C11 Pt1 172.1(11)
N3 C6 C7 121.3(11)
N3 C6 C5 114.4(9)
C7 C6 C5 124.2(12)
N2 C5 C4 119.0(11)
N2 C5 C6 116.9(10)
C4 C5 C6 124.1(11)
C19 C20 C21 174.4(12)
N3 C10 C9 122.7(13)
N3 C10 H10A 118.7
C9 C10 H10A 118.7
C18 C13 C14 115.5(12)
C18 C13 C12 124.1(12)
C14 C13 C12 120.3(12)
C25 C21 C22 117.5(12)
C25 C21 C20 121.5(12)
C22 C21 C20 121.0(11)
C2 C1 N2 122.3(13)
C2 C1 H1A 118.8
N2 C1 H1A 118.8
C11 C12 C13 173.3(13)
C8 C9 C10 116.8(12)
C8 C9 H9A 121.6
C10 C9 H9A 121.6
C7 C8 C9 121.1(12)
C7 C8 Br1' 122.1(12)
C9 C8 Br1' 116.6(10)
C2 C3 C4 119.5(14)
C2 C3 Br1 125.5(14)
C4 C3 Br1 114.6(14)
C23 C24 C26 118.8(15)
C23 C24 H24A 120.6
C26 C24 H24A 120.6
C8 C7 C6 119.4(13)
C8 C7 H7A 120.3
C6 C7 H7A 120.3
C1 C2 C3 119.7(14)
C1 C2 H2A 120.1
C3 C2 H2A 120.1
C3 C4 C5 120.1(13)
C3 C4 H4A 119.9
C5 C4 H4A 119.9
C24 C23 C22 121.8(15)
C24 C23 H23A 119.1
C22 C23 H23A 119.1
C21 C22 C23 119.4(13)
C21 C22 H22A 120.3
C23 C22 H22A 120.3
C21 C25 C26 122.3(15)
C21 C25 H25A 118.9
C26 C25 H25A 118.9
C13 C18 C17 122.5(16)
C13 C18 H18A 118.8
C17 C18 H18A 118.8
C15 C14 C13 124.2(16)
C15 C14 H14A 117.9
C13 C14 H14A 117.9
C17 C16 C15 119.2(16)
C17 C16 H16A 120.4
C15 C16 H16A 120.4
C14 C15 C16 117.2(18)
C14 C15 H15A 121.4
C16 C15 H15A 121.4
C24 C26 C25 120.3(15)
C24 C26 H26A 119.9
C25 C26 H26A 119.9
C16 C17 C18 121.0(18)
C16 C17 H17A 119.5
C18 C17 H17A 119.5
Cl2 C01 Cl3 116.2(8)
Cl2 C01 Cl1' 134.2(11)
Cl3 C01 Cl1' 86.1(11)
Cl2 C01 Cl2' 24.4(10)
Cl3 C01 Cl2' 122.0(12)
Cl1' C01 Cl2' 109.8(13)
Cl2 C01 Cl1 111.2(7)
Cl3 C01 Cl1 108.9(7)
Cl1' C01 Cl1 25.5(9)
Cl2' C01 Cl1 87.6(11)
Cl2 C01 Cl3' 87.0(11)
Cl3 C01 Cl3' 30.2(8)
Cl1' C01 Cl3' 113.2(12)
Cl2' C01 Cl3' 98.6(12)
Cl1 C01 Cl3' 131.3(11)
Cl2 C01 H01A 106.7
Cl3 C01 H01A 106.7
Cl1' C01 H01A 103.7
Cl2' C01 H01A 121.3
Cl1 C01 H01A 106.7
Cl3' C01 H01A 110.5
Cl6 C02 Cl5 106.7(14)
Cl6 C02 Cl4 99.9(10)
Cl5 C02 Cl4 107.4(14)
Cl6 C02 H02A 113.9
Cl5 C02 H02A 113.9
Cl4 C02 H02A 113.9

loop_
_geom_bond_atom_site_label_1
_geom_bond_atom_site_label_2
_geom_bond_distance
Pt1 C11 1.971(12)
Pt1 C19 1.973(13)
Pt1 N3 2.070(8)
Pt1 N2 2.074(9)
Br1 C3 1.889(18)
Br1' C8 1.862(12)
N2 C5 1.348(13)
N2 C1 1.370(14)
C19 C20 1.191(14)
N3 C10 1.315(14)
N3 C6 1.342(15)
C11 C12 1.180(14)
C6 C7 1.392(16)
C6 C5 1.462(15)
C5 C4 1.416(17)
C20 C21 1.446(15)
C10 C9 1.408(16)
C10 H10A 0.9300
C13 C18 1.350(17)
C13 C14 1.411(18)
C13 C12 1.453(15)
C21 C25 1.354(17)
C21 C22 1.394(16)
C1 C2 1.345(17)
C1 H1A 0.9300
C9 C8 1.37(2)
C9 H9A 0.9300
C8 C7 1.325(17)
C3 C2 1.36(2)
C3 C4 1.37(2)
C24 C23 1.33(2)
C24 C26 1.37(2)
C24 H24A 0.9300
C7 H7A 0.9300
C2 H2A 0.9300
C4 H4A 0.9300
C23 C22 1.426(19)
C23 H23A 0.9300
C22 H22A 0.9300
C25 C26 1.399(19)
C25 H25A 0.9300
C18 C17 1.37(2)
C18 H18A 0.9300
C14 C15 1.332(19)
C14 H14A 0.9300
C16 C17 1.33(3)
C16 C15 1.44(3)
C16 H16A 0.9300
C15 H15A 0.9300
C26 H26A 0.9300
C17 H17A 0.9300
C01 Cl2 1.709(9)
C01 Cl3 1.713(9)
C01 Cl1' 1.721(10)
C01 Cl2' 1.731(10)
C01 Cl1 1.747(9)
C01 Cl3' 1.749(10)
C01 H01A 0.9800
Cl4 C02 1.719(10)
Cl5 C02 1.714(10)
Cl6 C02 1.702(10)
C02 H02A 0.9800
